data_4328857
loop_
_publ_author_name
'Amit Das'
'Thomas Michael Scherer'
'Shaikh M. Mobin'
'Wolfgang Kaim'
'Goutam Kumar Lahiri'

_publ_section_title
;
 9-Oxidophenalenone: A Noninnocent \b-Diketonate Ligand?
;
_journal_name_full 'Inorganic Chemistry'
_journal_page_first 4390
_journal_page_last 4397
_journal_paper_doi 10.1021/ic300207d
_journal_volume 51
_journal_year 2012
_chemical_formula_sum 'C39 H29 Cl N4 O6 Ru'
_chemical_formula_weight 786.18
_chemical_name_systematic
;
 ?
;
_space_group_IT_number 2
_symmetry_cell_setting triclinic
_symmetry_space_group_name_Hall '-P 1'
_symmetry_space_group_name_H-M 'P -1'
_atom_sites_solution_hydrogens geom
_atom_sites_solution_primary direct
_atom_sites_solution_secondary difmap
_audit_creation_method SHELXL-97
_cell_angle_alpha 111.013(3)
_cell_angle_beta 97.520(2)
_cell_angle_gamma 112.200(3)
_cell_formula_units_Z 2
_cell_length_a 11.7451(4)
_cell_length_b 12.5229(4)
_cell_length_c 13.5292(4)
_cell_measurement_reflns_used 12790
_cell_measurement_temperature 150(2)
_cell_measurement_theta_max 32.7340
_cell_measurement_theta_min 3.3393
_cell_volume 1636.17(12)
_computing_cell_refinement 'CrysAlis RED, Oxford Diffraction Ltd.,'
_computing_data_collection 'CrysAlis CCD, Oxford Diffraction Ltd.,'
_computing_data_reduction 'CrysAlis RED, Oxford Diffraction Ltd.,'
_computing_molecular_graphics Ortep3
_computing_publication_material Shelx97
_computing_structure_refinement 'SHELXL-97 (Sheldrick, 1997)'
_computing_structure_solution 'SHELXS-97 (Sheldrick, 1997)'
_diffrn_ambient_temperature 120(2)
_diffrn_detector_area_resol_mean 15.9948
_diffrn_measured_fraction_theta_full 0.998
_diffrn_measured_fraction_theta_max 0.998
_diffrn_measurement_device_type 'OXFORD DIFFRACTION XCALIBUR-S'
_diffrn_measurement_method \w/q-scan
_diffrn_radiation_monochromator graphite
_diffrn_radiation_source 'Enhance (Mo) X-ray Source'
_diffrn_radiation_type MoK\a
_diffrn_radiation_wavelength 0.71073
_diffrn_reflns_av_R_equivalents 0.0337
_diffrn_reflns_av_sigmaI/netI 0.0308
_diffrn_reflns_limit_h_max 13
_diffrn_reflns_limit_h_min -10
_diffrn_reflns_limit_k_max 14
_diffrn_reflns_limit_k_min -14
_diffrn_reflns_limit_l_max 16
_diffrn_reflns_limit_l_min -16
_diffrn_reflns_number 12422
_diffrn_reflns_theta_full 25.00
_diffrn_reflns_theta_max 25.00
_diffrn_reflns_theta_min 3.35
_exptl_absorpt_coefficient_mu 0.618
_exptl_absorpt_correction_T_max 0.8709
_exptl_absorpt_correction_T_min 0.8220
_exptl_absorpt_correction_type multi-scan
_exptl_absorpt_process_details
;
CrysAlis RED, Oxford Diffraction Ltd.,
Version 1.171.31.7 (release 18-10-2006 CrysAlis171 .NET)
(compiled Oct 18 2006,16:28:17)
empirical absorption correction using spherical harmonics,
 implemented in SCALE3 ABSPACK scaling algorithm.
;
_exptl_crystal_colour black
_exptl_crystal_density_diffrn 1.596
_exptl_crystal_description block
_exptl_crystal_F_000 800
_exptl_crystal_size_max 0.33
_exptl_crystal_size_mid 0.28
_exptl_crystal_size_min 0.23
_refine_diff_density_max 0.859
_refine_diff_density_min -1.026
_refine_diff_density_rms 0.085
_refine_ls_extinction_method none
_refine_ls_goodness_of_fit_ref 1.052
_refine_ls_hydrogen_treatment riding
_refine_ls_matrix_type full
_refine_ls_number_parameters 460
_refine_ls_number_reflns 5732
_refine_ls_number_restraints 0
_refine_ls_restrained_S_all 1.052
_refine_ls_R_factor_all 0.0371
_refine_ls_R_factor_gt 0.0336
_refine_ls_shift/su_max 0.001
_refine_ls_shift/su_mean 0.000
_refine_ls_structure_factor_coef Fsqd
_refine_ls_weighting_details 'calc w=1/[\s^2^(Fo^2^)+(0.0667P)^2^+0.0000P] where P=(Fo^2^+2Fc^2^)/3'
_refine_ls_weighting_scheme calc
_refine_ls_wR_factor_gt 0.0900
_refine_ls_wR_factor_ref 0.0916
_reflns_number_gt 5134
_reflns_number_total 5732
_reflns_threshold_expression >2sigma(I)
_cod_data_source_file ic300207d_si_002.cif
_cod_data_source_block '[1]ClO4'
_cod_original_cell_volume 1636.17(9)
_cod_database_code 4328857

loop_
_symmetry_equiv_pos_as_xyz
'x, y, z'
'-x, -y, -z'

loop_
_atom_site_label
_atom_site_type_symbol
_atom_site_fract_x
_atom_site_fract_y
_atom_site_fract_z
_atom_site_U_iso_or_equiv
_atom_site_adp_type
_atom_site_occupancy
_atom_site_symmetry_multiplicity
_atom_site_calc_flag
_atom_site_refinement_flags
Ru1 Ru 0.293225(17) 0.238925(16) 0.517659(15) 0.02370(9) Uani 1 1 d .
Cl1 Cl 0.49344(6) 0.21796(6) 0.90710(5) 0.03444(16) Uani 1 1 d .
O1 O 0.12608(16) 0.12125(15) 0.38898(14) 0.0282(4) Uani 1 1 d .
O2 O 0.28164(15) 0.39732(15) 0.51799(14) 0.0273(4) Uani 1 1 d .
N1 N 0.20393(19) 0.25525(18) 0.63755(17) 0.0253(4) Uani 1 1 d .
N2 N 0.44675(18) 0.36256(18) 0.65614(16) 0.0240(4) Uani 1 1 d .
N3 N 0.30953(19) 0.07969(19) 0.50456(17) 0.0256(4) Uani 1 1 d .
N4 N 0.38271(19) 0.21571(19) 0.39765(17) 0.0269(4) Uani 1 1 d .
C1 C 0.0526(2) 0.1562(2) 0.3436(2) 0.0274(5) Uani 1 1 d .
C2 C -0.0634(2) 0.0512(2) 0.2552(2) 0.0330(6) Uani 1 1 d .
H2 H -0.0781 -0.0350 0.2348 0.040 Uiso 1 1 calc R
C3 C -0.1510(2) 0.0731(3) 0.2013(2) 0.0352(6) Uani 1 1 d .
H3 H -0.2250 0.0023 0.1429 0.042 Uiso 1 1 calc R
C4 C -0.1344(2) 0.2004(3) 0.2304(2) 0.0336(6) Uani 1 1 d .
C5 C -0.2280(3) 0.2218(3) 0.1761(2) 0.0397(7) Uani 1 1 d .
H5 H -0.3024 0.1504 0.1185 0.048 Uiso 1 1 calc R
C6 C -0.2139(3) 0.3447(3) 0.2052(3) 0.0437(7) Uani 1 1 d .
H6 H -0.2785 0.3574 0.1681 0.052 Uiso 1 1 calc R
C7 C -0.1052(3) 0.4492(3) 0.2886(2) 0.0385(6) Uani 1 1 d .
H7 H -0.0959 0.5336 0.3088 0.046 Uiso 1 1 calc R
C8 C -0.0087(2) 0.4320(3) 0.3436(2) 0.0314(6) Uani 1 1 d .
C9 C 0.1035(2) 0.5394(2) 0.4296(2) 0.0318(6) Uani 1 1 d .
H9 H 0.1130 0.6239 0.4492 0.038 Uiso 1 1 calc R
C10 C 0.1966(2) 0.5235(2) 0.4838(2) 0.0288(5) Uani 1 1 d .
H10 H 0.2708 0.5973 0.5396 0.035 Uiso 1 1 calc R
C11 C 0.1864(2) 0.3980(2) 0.4593(2) 0.0260(5) Uani 1 1 d .
C12 C 0.0742(2) 0.2862(2) 0.3739(2) 0.0262(5) Uani 1 1 d .
C13 C -0.0222(2) 0.3064(2) 0.3162(2) 0.0286(5) Uani 1 1 d .
C14 C 0.0758(2) 0.1906(2) 0.6210(2) 0.0305(6) Uani 1 1 d .
H14 H 0.0214 0.1269 0.5482 0.037 Uiso 1 1 calc R
C15 C 0.0215(2) 0.2133(2) 0.7048(2) 0.0337(6) Uani 1 1 d .
H15 H -0.0689 0.1661 0.6900 0.040 Uiso 1 1 calc R
C16 C 0.0998(3) 0.3060(3) 0.8119(2) 0.0331(6) Uani 1 1 d .
H16 H 0.0638 0.3241 0.8712 0.040 Uiso 1 1 calc R
C17 C 0.2310(2) 0.3714(2) 0.8303(2) 0.0306(5) Uani 1 1 d .
H17 H 0.2866 0.4349 0.9028 0.037 Uiso 1 1 calc R
C18 C 0.2808(2) 0.3440(2) 0.7428(2) 0.0255(5) Uani 1 1 d .
C19 C 0.4196(2) 0.4054(2) 0.7530(2) 0.0255(5) Uani 1 1 d .
C20 C 0.5156(2) 0.4979(2) 0.8523(2) 0.0301(5) Uani 1 1 d .
H20 H 0.4943 0.5251 0.9192 0.036 Uiso 1 1 calc R
C21 C 0.6430(2) 0.5506(2) 0.8532(2) 0.0346(6) Uani 1 1 d .
H21 H 0.7098 0.6152 0.9203 0.042 Uiso 1 1 calc R
C22 C 0.6709(2) 0.5076(2) 0.7552(2) 0.0327(6) Uani 1 1 d .
H22 H 0.7577 0.5418 0.7540 0.039 Uiso 1 1 calc R
C23 C 0.5724(2) 0.4149(2) 0.6592(2) 0.0294(5) Uani 1 1 d .
H23 H 0.5930 0.3862 0.5920 0.035 Uiso 1 1 calc R
C24 C 0.2829(2) 0.0211(2) 0.5711(2) 0.0295(5) Uani 1 1 d .
H24 H 0.2600 0.0600 0.6343 0.035 Uiso 1 1 calc R
C25 C 0.2876(3) -0.0924(3) 0.5513(2) 0.0361(6) Uani 1 1 d .
H25 H 0.2675 -0.1311 0.5998 0.043 Uiso 1 1 calc R
C26 C 0.3219(3) -0.1498(2) 0.4603(3) 0.0382(6) Uani 1 1 d .
H26 H 0.3250 -0.2286 0.4449 0.046 Uiso 1 1 calc R
C27 C 0.3514(2) -0.0904(2) 0.3922(2) 0.0335(6) Uani 1 1 d .
H27 H 0.3755 -0.1280 0.3293 0.040 Uiso 1 1 calc R
C28 C 0.3457(2) 0.0242(2) 0.4159(2) 0.0275(5) Uani 1 1 d .
C29 C 0.3842(2) 0.1002(2) 0.3534(2) 0.0269(5) Uani 1 1 d .
C30 C 0.4231(2) 0.0613(3) 0.2597(2) 0.0349(6) Uani 1 1 d .
H30 H 0.4224 -0.0202 0.2297 0.042 Uiso 1 1 calc R
C31 C 0.4629(3) 0.1433(3) 0.2106(2) 0.0393(6) Uani 1 1 d .
H31 H 0.4871 0.1180 0.1450 0.047 Uiso 1 1 calc R
C32 C 0.4667(3) 0.2632(3) 0.2595(2) 0.0399(7) Uani 1 1 d .
H32 H 0.4967 0.3221 0.2288 0.048 Uiso 1 1 calc R
C33 C 0.4275(2) 0.2967(3) 0.3512(2) 0.0338(6) Uani 1 1 d .
H33 H 0.4315 0.3795 0.3837 0.041 Uiso 1 1 calc R
C111 C -0.0880(4) 0.0279(4) -0.0506(3) 0.0652(10) Uani 1 1 d .
H111 H -0.1493 0.0455 -0.0862 0.078 Uiso 1 1 calc R
C222 C 0.0310(4) 0.1246(3) 0.0163(3) 0.0557(9) Uani 1 1 d .
H222 H 0.0528 0.2103 0.0282 0.067 Uiso 1 1 calc R
C333 C 0.1197(4) 0.0995(4) 0.0669(3) 0.0673(11) Uani 1 1 d .
H333 H 0.2030 0.1676 0.1131 0.081 Uiso 1 1 calc R
C444 C 0.8807(3) 0.4393(3) 0.9200(3) 0.0482(8) Uani 1 1 d .
H444 H 0.7989 0.3975 0.8652 0.058 Uiso 1 1 calc R
C555 C 0.9781(3) 0.5454(3) 0.9247(3) 0.0460(7) Uani 1 1 d .
H555 H 0.9638 0.5776 0.8730 0.055 Uiso 1 1 calc R
C666 C 1.0986(3) 0.6074(3) 1.0045(3) 0.0477(7) Uani 1 1 d .
H666 H 1.1661 0.6814 1.0072 0.057 Uiso 1 1 calc R
O111 O 0.6002(2) 0.3361(2) 0.98820(19) 0.0568(6) Uani 1 1 d .
O222 O 0.37759(19) 0.2309(2) 0.9051(2) 0.0577(6) Uani 1 1 d .
O333 O 0.5140(3) 0.1949(2) 0.80089(19) 0.0694(7) Uani 1 1 d .
O444 O 0.4863(2) 0.1152(2) 0.9325(2) 0.0586(6) Uani 1 1 d .

loop_
_atom_site_aniso_label
_atom_site_aniso_U_11
_atom_site_aniso_U_22
_atom_site_aniso_U_33
_atom_site_aniso_U_23
_atom_site_aniso_U_13
_atom_site_aniso_U_12
Ru1 0.02875(13) 0.01988(13) 0.02535(13) 0.00952(9) 0.00780(9) 0.01463(9)
Cl1 0.0368(3) 0.0287(3) 0.0354(3) 0.0087(3) 0.0062(3) 0.0196(3)
O1 0.0323(9) 0.0203(8) 0.0290(9) 0.0082(7) 0.0048(7) 0.0133(7)
O2 0.0296(9) 0.0211(8) 0.0303(9) 0.0097(7) 0.0063(7) 0.0132(7)
N1 0.0286(10) 0.0202(10) 0.0302(11) 0.0117(8) 0.0082(8) 0.0141(8)
N2 0.0286(10) 0.0185(9) 0.0296(11) 0.0117(8) 0.0086(8) 0.0145(8)
N3 0.0266(10) 0.0212(10) 0.0261(10) 0.0089(8) 0.0044(8) 0.0109(8)
N4 0.0313(11) 0.0248(10) 0.0282(11) 0.0116(9) 0.0078(9) 0.0170(9)
C1 0.0289(12) 0.0308(13) 0.0283(12) 0.0160(11) 0.0120(10) 0.0158(11)
C2 0.0366(14) 0.0251(13) 0.0324(13) 0.0104(11) 0.0077(11) 0.0126(11)
C3 0.0298(13) 0.0363(14) 0.0311(13) 0.0130(12) 0.0046(11) 0.0102(12)
C4 0.0338(13) 0.0443(15) 0.0328(14) 0.0233(12) 0.0138(11) 0.0207(12)
C5 0.0299(14) 0.0523(18) 0.0416(16) 0.0260(14) 0.0091(12) 0.0191(13)
C6 0.0412(16) 0.063(2) 0.0514(18) 0.0376(16) 0.0176(14) 0.0350(15)
C7 0.0434(16) 0.0484(17) 0.0478(16) 0.0327(14) 0.0227(13) 0.0307(14)
C8 0.0369(14) 0.0387(14) 0.0369(14) 0.0250(12) 0.0201(11) 0.0245(12)
C9 0.0435(15) 0.0307(13) 0.0396(14) 0.0227(12) 0.0229(12) 0.0250(12)
C10 0.0342(13) 0.0246(12) 0.0342(13) 0.0146(11) 0.0154(11) 0.0167(11)
C11 0.0340(13) 0.0266(12) 0.0275(12) 0.0147(10) 0.0147(10) 0.0194(11)
C12 0.0302(12) 0.0279(13) 0.0289(12) 0.0155(10) 0.0137(10) 0.0173(10)
C13 0.0306(13) 0.0348(14) 0.0305(13) 0.0196(11) 0.0146(10) 0.0183(11)
C14 0.0302(13) 0.0242(12) 0.0334(13) 0.0108(11) 0.0064(11) 0.0120(11)
C15 0.0314(13) 0.0294(13) 0.0448(15) 0.0185(12) 0.0141(11) 0.0155(11)
C16 0.0415(15) 0.0330(14) 0.0374(14) 0.0200(12) 0.0195(12) 0.0227(12)
C17 0.0379(14) 0.0278(13) 0.0308(13) 0.0136(11) 0.0117(11) 0.0188(11)
C18 0.0329(13) 0.0204(11) 0.0287(12) 0.0128(10) 0.0100(10) 0.0155(10)
C19 0.0297(12) 0.0226(12) 0.0310(13) 0.0146(10) 0.0101(10) 0.0156(10)
C20 0.0376(14) 0.0295(13) 0.0273(13) 0.0147(11) 0.0089(11) 0.0178(11)
C21 0.0322(14) 0.0307(14) 0.0338(14) 0.0136(11) 0.0014(11) 0.0110(11)
C22 0.0287(13) 0.0360(14) 0.0393(15) 0.0219(12) 0.0089(11) 0.0162(11)
C23 0.0322(13) 0.0317(13) 0.0358(14) 0.0195(11) 0.0140(11) 0.0203(11)
C24 0.0319(13) 0.0301(13) 0.0304(13) 0.0162(11) 0.0088(10) 0.0158(11)
C25 0.0399(15) 0.0313(14) 0.0472(16) 0.0251(13) 0.0156(12) 0.0181(12)
C26 0.0388(14) 0.0243(13) 0.0610(18) 0.0227(13) 0.0173(13) 0.0195(12)
C27 0.0335(13) 0.0245(13) 0.0428(15) 0.0115(11) 0.0130(11) 0.0164(11)
C28 0.0258(12) 0.0230(12) 0.0302(13) 0.0090(10) 0.0050(10) 0.0116(10)
C29 0.0262(12) 0.0255(12) 0.0299(13) 0.0108(10) 0.0066(10) 0.0147(10)
C30 0.0395(14) 0.0335(14) 0.0378(14) 0.0145(12) 0.0149(12) 0.0230(12)
C31 0.0440(15) 0.0527(18) 0.0394(15) 0.0248(14) 0.0239(13) 0.0321(14)
C32 0.0479(16) 0.0462(16) 0.0477(17) 0.0321(14) 0.0255(13) 0.0290(14)
C33 0.0398(14) 0.0318(14) 0.0415(15) 0.0218(12) 0.0150(12) 0.0217(12)
C111 0.060(2) 0.095(3) 0.059(2) 0.041(2) 0.0238(18) 0.045(2)
C222 0.069(2) 0.0401(17) 0.064(2) 0.0260(16) 0.0273(18) 0.0255(17)
C333 0.054(2) 0.055(2) 0.061(2) 0.0161(18) 0.0075(17) 0.0058(18)
C444 0.0464(17) 0.069(2) 0.0452(17) 0.0245(16) 0.0169(14) 0.0411(16)
C555 0.0562(18) 0.070(2) 0.0438(17) 0.0358(16) 0.0287(15) 0.0461(17)
C666 0.0496(18) 0.062(2) 0.0553(19) 0.0325(16) 0.0298(15) 0.0386(16)
O111 0.0420(12) 0.0426(12) 0.0579(14) 0.0027(10) -0.0042(10) 0.0173(10)
O222 0.0367(11) 0.0448(12) 0.0903(18) 0.0262(12) 0.0146(11) 0.0227(10)
O333 0.120(2) 0.0758(17) 0.0429(13) 0.0256(12) 0.0331(14) 0.0721(17)
O444 0.0672(15) 0.0526(14) 0.0808(17) 0.0409(13) 0.0301(13) 0.0383(12)

loop_
_atom_type_symbol
_atom_type_description
_atom_type_scat_dispersion_real
_atom_type_scat_dispersion_imag
_atom_type_scat_source
C C 0.0033 0.0016 'International Tables Vol C Tables 4.2.6.8 and 6.1.1.4'
H H 0.0000 0.0000 'International Tables Vol C Tables 4.2.6.8 and 6.1.1.4'
N N 0.0061 0.0033 'International Tables Vol C Tables 4.2.6.8 and 6.1.1.4'
O O 0.0106 0.0060 'International Tables Vol C Tables 4.2.6.8 and 6.1.1.4'
Cl Cl 0.1484 0.1585 'International Tables Vol C Tables 4.2.6.8 and 6.1.1.4'
Ru Ru -1.2594 0.8363 'International Tables Vol C Tables 4.2.6.8 and 6.1.1.4'

loop_
_geom_angle_atom_site_label_1
_geom_angle_atom_site_label_2
_geom_angle_atom_site_label_3
_geom_angle
_geom_angle_site_symmetry_1
_geom_angle_site_symmetry_3
N2 Ru1 N3 95.54(8) . .
N2 Ru1 O1 173.30(7) . .
N3 Ru1 O1 87.80(7) . .
N2 Ru1 N1 79.14(8) . .
N3 Ru1 N1 98.29(8) . .
O1 Ru1 N1 94.66(7) . .
N2 Ru1 O2 86.39(7) . .
N3 Ru1 O2 174.76(7) . .
O1 Ru1 O2 90.79(7) . .
N1 Ru1 O2 86.86(7) . .
N2 Ru1 N4 101.07(8) . .
N3 Ru1 N4 79.28(8) . .
O1 Ru1 N4 85.24(7) . .
N1 Ru1 N4 177.57(7) . .
O2 Ru1 N4 95.57(7) . .
O444 Cl1 O111 110.04(15) . .
O444 Cl1 O222 111.13(14) . .
O111 Cl1 O222 108.91(14) . .
O444 Cl1 O333 109.71(15) . .
O111 Cl1 O333 107.73(16) . .
O222 Cl1 O333 109.24(16) . .
C1 O1 Ru1 126.54(16) . .
C11 O2 Ru1 126.34(15) . .
C14 N1 C18 117.9(2) . .
C14 N1 Ru1 126.07(17) . .
C18 N1 Ru1 116.01(15) . .
C23 N2 C19 117.6(2) . .
C23 N2 Ru1 125.89(17) . .
C19 N2 Ru1 116.24(15) . .
C24 N3 C28 117.8(2) . .
C24 N3 Ru1 126.67(18) . .
C28 N3 Ru1 115.50(16) . .
C33 N4 C29 118.0(2) . .
C33 N4 Ru1 126.76(18) . .
C29 N4 Ru1 114.91(16) . .
O1 C1 C12 126.2(2) . .
O1 C1 C2 114.9(2) . .
C12 C1 C2 118.9(2) . .
C3 C2 C1 121.5(2) . .
C3 C2 H2 119.2 . .
C1 C2 H2 119.2 . .
C2 C3 C4 121.3(2) . .
C2 C3 H3 119.4 . .
C4 C3 H3 119.4 . .
C5 C4 C13 119.9(3) . .
C5 C4 C3 120.8(3) . .
C13 C4 C3 119.3(2) . .
C6 C5 C4 121.2(3) . .
C6 C5 H5 119.4 . .
C4 C5 H5 119.4 . .
C7 C6 C5 119.7(3) . .
C7 C6 H6 120.2 . .
C5 C6 H6 120.2 . .
C6 C7 C8 120.8(3) . .
C6 C7 H7 119.6 . .
C8 C7 H7 119.6 . .
C7 C8 C13 120.4(3) . .
C7 C8 C9 121.0(2) . .
C13 C8 C9 118.6(2) . .
C10 C9 C8 121.3(2) . .
C10 C9 H9 119.3 . .
C8 C9 H9 119.3 . .
C9 C10 C11 121.9(2) . .
C9 C10 H10 119.1 . .
C11 C10 H10 119.1 . .
O2 C11 C12 125.9(2) . .
O2 C11 C10 115.2(2) . .
C12 C11 C10 118.9(2) . .
C11 C12 C1 123.8(2) . .
C11 C12 C13 117.9(2) . .
C1 C12 C13 118.3(2) . .
C8 C13 C4 118.0(2) . .
C8 C13 C12 121.3(2) . .
C4 C13 C12 120.7(2) . .
N1 C14 C15 122.7(2) . .
N1 C14 H14 118.6 . .
C15 C14 H14 118.6 . .
C14 C15 C16 119.4(2) . .
C14 C15 H15 120.3 . .
C16 C15 H15 120.3 . .
C17 C16 C15 118.5(2) . .
C17 C16 H16 120.8 . .
C15 C16 H16 120.8 . .
C16 C17 C18 119.7(2) . .
C16 C17 H17 120.1 . .
C18 C17 H17 120.1 . .
N1 C18 C17 121.8(2) . .
N1 C18 C19 113.7(2) . .
C17 C18 C19 124.4(2) . .
N2 C19 C20 121.9(2) . .
N2 C19 C18 114.3(2) . .
C20 C19 C18 123.8(2) . .
C21 C20 C19 119.5(2) . .
C21 C20 H20 120.2 . .
C19 C20 H20 120.2 . .
C22 C21 C20 118.8(2) . .
C22 C21 H21 120.6 . .
C20 C21 H21 120.6 . .
C23 C22 C21 119.4(2) . .
C23 C22 H22 120.3 . .
C21 C22 H22 120.3 . .
N2 C23 C22 122.8(2) . .
N2 C23 H23 118.6 . .
C22 C23 H23 118.6 . .
N3 C24 C25 122.8(2) . .
N3 C24 H24 118.6 . .
C25 C24 H24 118.6 . .
C24 C25 C26 119.4(2) . .
C24 C25 H25 120.3 . .
C26 C25 H25 120.3 . .
C27 C26 C25 118.8(2) . .
C27 C26 H26 120.6 . .
C25 C26 H26 120.6 . .
C26 C27 C28 119.7(3) . .
C26 C27 H27 120.2 . .
C28 C27 H27 120.2 . .
N3 C28 C27 121.6(2) . .
N3 C28 C29 114.3(2) . .
C27 C28 C29 124.0(2) . .
N4 C29 C30 122.0(2) . .
N4 C29 C28 114.0(2) . .
C30 C29 C28 123.9(2) . .
C31 C30 C29 119.0(3) . .
C31 C30 H30 120.5 . .
C29 C30 H30 120.5 . .
C30 C31 C32 118.5(3) . .
C30 C31 H31 120.7 . .
C32 C31 H31 120.7 . .
C33 C32 C31 120.2(2) . .
C33 C32 H32 119.9 . .
C31 C32 H32 119.9 . .
N4 C33 C32 122.2(3) . .
N4 C33 H33 118.9 . .
C32 C33 H33 118.9 . .
C222 C111 C333 119.2(3) . 2
C222 C111 H111 120.4 . .
C333 C111 H111 120.4 2 .
C333 C222 C111 120.5(3) . .
C333 C222 H222 119.7 . .
C111 C222 H222 119.7 . .
C222 C333 C111 120.3(3) . 2
C222 C333 H333 119.9 . .
C111 C333 H333 119.9 2 .
C555 C444 C666 119.7(3) . 2_767
C555 C444 H444 120.2 . .
C666 C444 H444 120.2 2_767 .
C444 C555 C666 120.7(3) . .
C444 C555 H555 119.7 . .
C666 C555 H555 119.7 . .
C444 C666 C555 119.6(3) 2_767 .
C444 C666 H666 120.2 2_767 .
C555 C666 H666 120.2 . .

loop_
_geom_bond_atom_site_label_1
_geom_bond_atom_site_label_2
_geom_bond_distance
_geom_bond_site_symmetry_2
Ru1 N2 2.0210(19) .
Ru1 N3 2.022(2) .
Ru1 O1 2.0337(16) .
Ru1 N1 2.035(2) .
Ru1 O2 2.0373(16) .
Ru1 N4 2.041(2) .
Cl1 O444 1.423(2) .
Cl1 O111 1.428(2) .
Cl1 O222 1.428(2) .
Cl1 O333 1.432(2) .
O1 C1 1.285(3) .
O2 C11 1.289(3) .
N1 C14 1.353(3) .
N1 C18 1.360(3) .
N2 C23 1.357(3) .
N2 C19 1.357(3) .
N3 C24 1.350(3) .
N3 C28 1.364(3) .
N4 C33 1.357(3) .
N4 C29 1.361(3) .
C1 C12 1.437(3) .
C1 C2 1.452(3) .
C2 C3 1.351(4) .
C2 H2 0.9500 .
C3 C4 1.424(4) .
C3 H3 0.9500 .
C4 C5 1.404(4) .
C4 C13 1.421(4) .
C5 C6 1.381(4) .
C5 H5 0.9500 .
C6 C7 1.385(4) .
C6 H6 0.9500 .
C7 C8 1.401(4) .
C7 H7 0.9500 .
C8 C13 1.419(4) .
C8 C9 1.427(4) .
C9 C10 1.354(4) .
C9 H9 0.9500 .
C10 C11 1.437(3) .
C10 H10 0.9500 .
C11 C12 1.442(3) .
C12 C13 1.443(3) .
C14 C15 1.367(4) .
C14 H14 0.9500 .
C15 C16 1.390(4) .
C15 H15 0.9500 .
C16 C17 1.381(4) .
C16 H16 0.9500 .
C17 C18 1.380(4) .
C17 H17 0.9500 .
C18 C19 1.478(3) .
C19 C20 1.385(3) .
C20 C21 1.384(4) .
C20 H20 0.9500 .
C21 C22 1.375(4) .
C21 H21 0.9500 .
C22 C23 1.373(4) .
C22 H22 0.9500 .
C23 H23 0.9500 .
C24 C25 1.373(4) .
C24 H24 0.9500 .
C25 C26 1.381(4) .
C25 H25 0.9500 .
C26 C27 1.380(4) .
C26 H26 0.9500 .
C27 C28 1.383(4) .
C27 H27 0.9500 .
C28 C29 1.476(3) .
C29 C30 1.389(4) .
C30 C31 1.386(4) .
C30 H30 0.9500 .
C31 C32 1.387(4) .
C31 H31 0.9500 .
C32 C33 1.359(4) .
C32 H32 0.9500 .
C33 H33 0.9500 .
C111 C222 1.358(5) .
C111 C333 1.418(5) 2
C111 H111 0.9500 .
C222 C333 1.366(5) .
C222 H222 0.9500 .
C333 C111 1.418(5) 2
C333 H333 0.9500 .
C444 C555 1.359(4) .
C444 C666 1.384(4) 2_767
C444 H444 0.9500 .
C555 C666 1.393(5) .
C555 H555 0.9500 .
C666 C444 1.384(4) 2_767
C666 H666 0.9500 .

loop_
_geom_torsion_atom_site_label_1
_geom_torsion_atom_site_label_2
_geom_torsion_atom_site_label_3
_geom_torsion_atom_site_label_4
_geom_torsion
_geom_torsion_site_symmetry_1
_geom_torsion_site_symmetry_4
N2 Ru1 O1 C1 61.1(6) . .
N3 Ru1 O1 C1 -178.8(2) . .
N1 Ru1 O1 C1 83.1(2) . .
O2 Ru1 O1 C1 -3.9(2) . .
N4 Ru1 O1 C1 -99.4(2) . .
N2 Ru1 O2 C11 -167.29(19) . .
N3 Ru1 O2 C11 80.9(8) . .
O1 Ru1 O2 C11 6.63(19) . .
N1 Ru1 O2 C11 -87.99(19) . .
N4 Ru1 O2 C11 91.93(19) . .
N2 Ru1 N1 C14 -176.7(2) . .
N3 Ru1 N1 C14 -82.6(2) . .
O1 Ru1 N1 C14 5.8(2) . .
O2 Ru1 N1 C14 96.4(2) . .
N4 Ru1 N1 C14 -81.7(17) . .
N2 Ru1 N1 C18 6.46(16) . .
N3 Ru1 N1 C18 100.55(17) . .
O1 Ru1 N1 C18 -171.00(16) . .
O2 Ru1 N1 C18 -80.47(16) . .
N4 Ru1 N1 C18 101.5(17) . .
N3 Ru1 N2 C23 82.45(19) . .
O1 Ru1 N2 C23 -157.9(5) . .
N1 Ru1 N2 C23 179.9(2) . .
O2 Ru1 N2 C23 -92.66(19) . .
N4 Ru1 N2 C23 2.3(2) . .
N3 Ru1 N2 C19 -104.02(17) . .
O1 Ru1 N2 C19 15.6(6) . .
N1 Ru1 N2 C19 -6.62(16) . .
O2 Ru1 N2 C19 80.87(16) . .
N4 Ru1 N2 C19 175.85(16) . .
N2 Ru1 N3 C24 71.7(2) . .
O1 Ru1 N3 C24 -102.50(19) . .
N1 Ru1 N3 C24 -8.1(2) . .
O2 Ru1 N3 C24 -176.9(6) . .
N4 Ru1 N3 C24 171.9(2) . .
N2 Ru1 N3 C28 -111.47(16) . .
O1 Ru1 N3 C28 74.35(16) . .
N1 Ru1 N3 C28 168.74(16) . .
O2 Ru1 N3 C28 -0.1(8) . .
N4 Ru1 N3 C28 -11.22(16) . .
N2 Ru1 N4 C33 -80.8(2) . .
N3 Ru1 N4 C33 -174.5(2) . .
O1 Ru1 N4 C33 96.9(2) . .
N1 Ru1 N4 C33 -175.4(16) . .
O2 Ru1 N4 C33 6.6(2) . .
N2 Ru1 N4 C29 106.38(17) . .
N3 Ru1 N4 C29 12.76(16) . .
O1 Ru1 N4 C29 -75.89(17) . .
N1 Ru1 N4 C29 11.8(18) . .
O2 Ru1 N4 C29 -166.22(16) . .
Ru1 O1 C1 C12 0.5(3) . .
Ru1 O1 C1 C2 -178.06(15) . .
O1 C1 C2 C3 178.7(2) . .
C12 C1 C2 C3 0.0(4) . .
C1 C2 C3 C4 -1.2(4) . .
C2 C3 C4 C5 -178.0(3) . .
C2 C3 C4 C13 1.3(4) . .
C13 C4 C5 C6 -0.5(4) . .
C3 C4 C5 C6 178.8(3) . .
C4 C5 C6 C7 0.5(4) . .
C5 C6 C7 C8 0.4(4) . .
C6 C7 C8 C13 -1.4(4) . .
C6 C7 C8 C9 180.0(2) . .
C7 C8 C9 C10 179.4(2) . .
C13 C8 C9 C10 0.8(4) . .
C8 C9 C10 C11 -1.2(4) . .
Ru1 O2 C11 C12 -6.3(3) . .
Ru1 O2 C11 C10 173.69(15) . .
C9 C10 C11 O2 -179.5(2) . .
C9 C10 C11 C12 0.5(4) . .
O2 C11 C12 C1 1.0(4) . .
C10 C11 C12 C1 -179.0(2) . .
O2 C11 C12 C13 -179.4(2) . .
C10 C11 C12 C13 0.6(3) . .
O1 C1 C12 C11 2.2(4) . .
C2 C1 C12 C11 -179.3(2) . .
O1 C1 C12 C13 -177.4(2) . .
C2 C1 C12 C13 1.1(3) . .
C7 C8 C13 C4 1.4(4) . .
C9 C8 C13 C4 -179.9(2) . .
C7 C8 C13 C12 -178.3(2) . .
C9 C8 C13 C12 0.4(3) . .
C5 C4 C13 C8 -0.5(4) . .
C3 C4 C13 C8 -179.8(2) . .
C5 C4 C13 C12 179.2(2) . .
C3 C4 C13 C12 -0.1(4) . .
C11 C12 C13 C8 -1.0(3) . .
C1 C12 C13 C8 178.6(2) . .
C11 C12 C13 C4 179.3(2) . .
C1 C12 C13 C4 -1.1(3) . .
C18 N1 C14 C15 1.5(4) . .
Ru1 N1 C14 C15 -175.27(19) . .
N1 C14 C15 C16 -0.1(4) . .
C14 C15 C16 C17 -0.8(4) . .
C15 C16 C17 C18 0.4(4) . .
C14 N1 C18 C17 -2.0(3) . .
Ru1 N1 C18 C17 175.14(18) . .
C14 N1 C18 C19 177.6(2) . .
Ru1 N1 C18 C19 -5.3(2) . .
C16 C17 C18 N1 1.1(4) . .
C16 C17 C18 C19 -178.5(2) . .
C23 N2 C19 C20 -0.8(3) . .
Ru1 N2 C19 C20 -174.88(18) . .
C23 N2 C19 C18 179.84(19) . .
Ru1 N2 C19 C18 5.8(2) . .
N1 C18 C19 N2 -0.3(3) . .
C17 C18 C19 N2 179.3(2) . .
N1 C18 C19 C20 -179.6(2) . .
C17 C18 C19 C20 -0.1(4) . .
N2 C19 C20 C21 1.2(4) . .
C18 C19 C20 C21 -179.5(2) . .
C19 C20 C21 C22 -1.1(4) . .
C20 C21 C22 C23 0.5(4) . .
C19 N2 C23 C22 0.2(3) . .
Ru1 N2 C23 C22 173.68(18) . .
C21 C22 C23 N2 -0.1(4) . .
C28 N3 C24 C25 -1.7(3) . .
Ru1 N3 C24 C25 175.05(19) . .
N3 C24 C25 C26 0.6(4) . .
C24 C25 C26 C27 0.5(4) . .
C25 C26 C27 C28 -0.2(4) . .
C24 N3 C28 C27 1.9(3) . .
Ru1 N3 C28 C27 -175.20(18) . .
C24 N3 C28 C29 -174.8(2) . .
Ru1 N3 C28 C29 8.1(2) . .
C26 C27 C28 N3 -1.0(4) . .
C26 C27 C28 C29 175.4(2) . .
C33 N4 C29 C30 -3.6(3) . .
Ru1 N4 C29 C30 169.84(19) . .
C33 N4 C29 C28 174.4(2) . .
Ru1 N4 C29 C28 -12.1(2) . .
N3 C28 C29 N4 2.7(3) . .
C27 C28 C29 N4 -173.9(2) . .
N3 C28 C29 C30 -179.3(2) . .
C27 C28 C29 C30 4.1(4) . .
N4 C29 C30 C31 0.8(4) . .
C28 C29 C30 C31 -177.1(2) . .
C29 C30 C31 C32 2.2(4) . .
C30 C31 C32 C33 -2.4(4) . .
C29 N4 C33 C32 3.5(4) . .
Ru1 N4 C33 C32 -169.1(2) . .
C31 C32 C33 N4 -0.5(4) . .
C333 C111 C222 C333 0.5(6) 2 .
C111 C222 C333 C111 -0.5(6) . 2
C666 C444 C555 C666 0.1(5) 2_767 .
C444 C555 C666 C444 -0.1(5) . 2_767
